data_2023054
loop_
_publ_author_name
'Upmann, Daniel'
'Bockfeld, Dirk'
'Jones, Peter G.'
'T&#xe2;rcoveanu, Eliza'

_publ_section_title
;
 Crystal structures of ten phosphane chalcogenide complexes of gold(III)
 chloride and bromide.
;
_journal_coeditor_code YZ2051
_journal_issue 'Pt 4'
_journal_name_full 'Acta crystallographica. Section E, Crystallographic communications'
_journal_page_first 355
_journal_page_last 369
_journal_paper_doi 10.1107/S2056989024002032
_journal_volume 80
_journal_year 2024
_chemical_formula_iupac '[Au Cl3 (C11 H25 P S)], C D Cl3'
_chemical_formula_moiety 'C11 H25 Au Cl3 P S, C D Cl3'
_chemical_formula_sum 'C12 H25 Au Cl6 D P S'
_chemical_formula_weight 644.03
_chemical_name_systematic
;
Trichlorido[di-<i>tert</i>-butyl(propan-2-yl)phosphane
sulfide-\k<i>S</i>]gold(III) chloroform-d monosilvate
;
_space_group_crystal_system triclinic
_space_group_IT_number 2
_space_group_name_Hall '-P 1'
_space_group_name_H-M_alt 'P -1'
_atom_sites_solution_hydrogens geom
_atom_sites_solution_primary direct
_atom_sites_solution_secondary difmap
_audit_creation_method SHELXL-2019/3
_cell_angle_alpha 75.115(3)
_cell_angle_beta 68.875(4)
_cell_angle_gamma 89.728(3)
_cell_formula_units_Z 2
_cell_length_a 9.6382(4)
_cell_length_b 10.2787(3)
_cell_length_c 11.8483(5)
_cell_measurement_reflns_used 35195
_cell_measurement_temperature 101(2)
_cell_measurement_theta_max 30.8701
_cell_measurement_theta_min 2.2716
_cell_volume 1053.13(8)
_computing_cell_refinement
;
CrysAlisPro, Version 1.171.35.11 (Rigaku OD, 2020)
;
_computing_data_collection
;
CrysAlisPro, Version 1.171.35.11 (Rigaku OD, 2020)
;
_computing_data_reduction
;
CrysAlisPro, Version 1.171.35.11 (Rigaku OD, 2020)
;
_computing_molecular_graphics
;
Bruker XP, Version 5.1 (Bruker, 1998)
;
_computing_publication_material
;
SHELXL-2019/3 (Sheldrick, 2015)
;
_computing_structure_refinement
;
SHELXL-2019/3 (Sheldrick, 2015)
;
_computing_structure_solution
;
SHELXS-97 (Sheldrick, 2008)
;
_diffrn_ambient_temperature 101(2)
_diffrn_detector_area_resol_mean 16.1419
_diffrn_measured_fraction_theta_full 0.987
_diffrn_measured_fraction_theta_max 0.935
_diffrn_measurement_device_type 'Oxford Diffraction Xcalibur, Eos'
_diffrn_measurement_method '\w scan'
_diffrn_radiation_type MoK\a
_diffrn_radiation_wavelength 0.71073
_diffrn_reflns_av_R_equivalents 0.0375
_diffrn_reflns_av_unetI/netI 0.0188
_diffrn_reflns_limit_h_max 13
_diffrn_reflns_limit_h_min -13
_diffrn_reflns_limit_k_max 14
_diffrn_reflns_limit_k_min -14
_diffrn_reflns_limit_l_max 17
_diffrn_reflns_limit_l_min -17
_diffrn_reflns_number 76947
_diffrn_reflns_theta_full 30.000
_diffrn_reflns_theta_max 30.939
_diffrn_reflns_theta_min 2.276
_diffrn_source 'fine-focus sealed tube'
_exptl_absorpt_coefficient_mu 7.912
_exptl_absorpt_correction_T_max 1.00000
_exptl_absorpt_correction_T_min 0.45422
_exptl_absorpt_correction_type multi-scan
_exptl_absorpt_process_details
;
(CrysAlisPro; Rigaku OD, 2020)
;
_exptl_crystal_colour 'dichroic red / orange'
_exptl_crystal_density_diffrn 2.031
_exptl_crystal_density_method 'not measured'
_exptl_crystal_description plate
_exptl_crystal_F_000 620
_exptl_crystal_size_max 0.15
_exptl_crystal_size_mid 0.06
_exptl_crystal_size_min 0.05
_refine_diff_density_max 1.021
_refine_diff_density_min -0.949
_refine_ls_extinction_coef 0.00133(9)
_refine_ls_extinction_expression '<i>F</i>~c~^*^ = <i>kF</i>~c~[1 + 0.001 <i>F</i>~c~^2^\l^3^/sin(2\q)]^-1/4^'
_refine_ls_extinction_method
;
SHELXL-2019/3 (Sheldrick, 2015)
;
_refine_ls_goodness_of_fit_ref 1.053
_refine_ls_hydrogen_treatment constr
_refine_ls_matrix_type full
_refine_ls_number_parameters 199
_refine_ls_number_reflns 6247
_refine_ls_number_restraints 0
_refine_ls_restrained_S_all 1.053
_refine_ls_R_factor_all 0.0182
_refine_ls_R_factor_gt 0.0163
_refine_ls_shift/su_max 0.002
_refine_ls_shift/su_mean 0.000
_refine_ls_structure_factor_coef Fsqd
_refine_ls_weighting_details 'w=1/[\s^2^(Fo^2^)+(0.0135P)^2^+0.8433P] where P=(Fo^2^+2Fc^2^)/3'
_refine_ls_weighting_scheme calc
_refine_ls_wR_factor_gt 0.0327
_refine_ls_wR_factor_ref 0.0333
_reflns_number_gt 5976
_reflns_number_total 6247
_reflns_threshold_expression 'I > 2\s(I)'
_cod_data_source_file yz2051.cif
_cod_data_source_block 11aa
_cod_depositor_comments 'Adding full bibliography for 2023050--2023062.cif.'
_cod_database_code 2023054
_shelx_space_group_comment
;
The symmetry employed for this shelxl refinement is uniquely defined
by the following loop, which should always be used as a source of
symmetry information in preference to the above space-group names.
They are only intended as comments.
;
_shelx_estimated_absorpt_t_min 0.383
_shelx_estimated_absorpt_t_max 0.693

loop_
_space_group_symop_operation_xyz
'x, y, z'
'-x, -y, -z'

loop_
_atom_site_type_symbol
_atom_site_label
_atom_site_fract_x
_atom_site_fract_y
_atom_site_fract_z
_atom_site_U_iso_or_equiv
_atom_site_adp_type
_atom_site_calc_flag
_atom_site_occupancy
_atom_site_disorder_assembly
_atom_site_disorder_group
Au Au1 0.71266(2) 0.36753(2) 0.29738(2) 0.01055(3) Uani d 1 . .
Cl Cl1 0.85075(5) 0.38930(5) 0.41619(4) 0.01711(9) Uani d 1 . .
Cl Cl2 0.62356(5) 0.57177(5) 0.31290(5) 0.01741(9) Uani d 1 . .
Cl Cl3 0.81385(5) 0.16897(5) 0.27791(4) 0.01599(9) Uani d 1 . .
S S1 0.58436(5) 0.35877(5) 0.16572(4) 0.01218(8) Uani d 1 . .
P P1 0.41142(5) 0.20633(5) 0.24806(4) 0.00919(8) Uani d 1 . .
C C1 0.28613(19) 0.21927(19) 0.40702(17) 0.0122(3) Uani d 1 . .
C C2 0.3218(2) 0.23846(19) 0.12786(17) 0.0124(3) Uani d 1 . .
C C3 0.4907(2) 0.04179(18) 0.26592(18) 0.0130(3) Uani d 1 . .
H H3 0.553904 0.045302 0.316195 0.016 Uiso calc 1 . .
C C11 0.1340(2) 0.1352(2) 0.45315(18) 0.0163(4) Uani d 1 . .
H H11A 0.080315 0.173434 0.397891 0.024 Uiso calc 1 . .
H H11B 0.074531 0.137380 0.539288 0.024 Uiso calc 1 . .
H H11C 0.150519 0.041430 0.451538 0.024 Uiso calc 1 . .
C C12 0.2587(2) 0.3669(2) 0.40576(19) 0.0171(4) Uani d 1 . .
H H12A 0.203030 0.371837 0.491747 0.026 Uiso calc 1 . .
H H12B 0.200708 0.400980 0.353136 0.026 Uiso calc 1 . .
H H12C 0.354755 0.422152 0.371587 0.026 Uiso calc 1 . .
C C13 0.3657(2) 0.1650(2) 0.49907(18) 0.0168(4) Uani d 1 . .
H H13A 0.304536 0.174026 0.582547 0.025 Uiso calc 1 . .
H H13B 0.463110 0.216998 0.468932 0.025 Uiso calc 1 . .
H H13C 0.379886 0.069480 0.504286 0.025 Uiso calc 1 . .
C C21 0.4419(2) 0.2753(2) -0.00570(18) 0.0168(4) Uani d 1 . .
H H21A 0.498151 0.361608 -0.021724 0.025 Uiso calc 1 . .
H H21B 0.393993 0.283422 -0.067086 0.025 Uiso calc 1 . .
H H21C 0.510291 0.204345 -0.013415 0.025 Uiso calc 1 . .
C C22 0.2238(2) 0.1106(2) 0.14607(19) 0.0164(4) Uani d 1 . .
H H22A 0.172467 0.130120 0.086540 0.025 Uiso calc 1 . .
H H22B 0.149695 0.083415 0.232245 0.025 Uiso calc 1 . .
H H22C 0.287056 0.037131 0.130972 0.025 Uiso calc 1 . .
C C23 0.2252(2) 0.3569(2) 0.13874(19) 0.0175(4) Uani d 1 . .
H H23A 0.191371 0.380526 0.067932 0.026 Uiso calc 1 . .
H H23B 0.284111 0.435102 0.137323 0.026 Uiso calc 1 . .
H H23C 0.138221 0.330673 0.217906 0.026 Uiso calc 1 . .
C C31 0.5994(2) 0.0242(2) 0.1402(2) 0.0194(4) Uani d 1 . .
H H31A 0.542761 0.004996 0.091357 0.029 Uiso calc 1 . .
H H31B 0.658640 -0.051177 0.156429 0.029 Uiso calc 1 . .
H H31C 0.666269 0.107416 0.092779 0.029 Uiso calc 1 . .
C C32 0.3807(2) -0.0861(2) 0.3403(2) 0.0188(4) Uani d 1 . .
H H32A 0.435800 -0.166423 0.339373 0.028 Uiso calc 1 . .
H H32B 0.307285 -0.090300 0.301368 0.028 Uiso calc 1 . .
H H32C 0.329015 -0.082875 0.427331 0.028 Uiso calc 1 . .
C C99 0.9953(2) 0.7075(2) 0.19499(19) 0.0174(4) Uani d 1 . .
D D99 0.908901 0.650866 0.267327 0.021 Uiso calc 1 . .
Cl Cl4 1.15235(7) 0.69803(6) 0.23818(6) 0.03287(13) Uani d 1 . .
Cl Cl5 1.02700(7) 0.64377(7) 0.06444(5) 0.03256(13) Uani d 1 . .
Cl Cl6 0.94906(6) 0.87534(5) 0.16252(6) 0.02991(12) Uani d 1 . .

loop_
_atom_site_aniso_label
_atom_site_aniso_U_11
_atom_site_aniso_U_22
_atom_site_aniso_U_33
_atom_site_aniso_U_12
_atom_site_aniso_U_13
_atom_site_aniso_U_23
Au1 0.00947(3) 0.00984(4) 0.01275(4) -0.00047(2) -0.00505(2) -0.00240(2)
Cl1 0.0184(2) 0.0171(2) 0.0213(2) 0.00185(17) -0.01281(18) -0.00659(18)
Cl2 0.0179(2) 0.0133(2) 0.0260(2) 0.00321(16) -0.01179(18) -0.00836(18)
Cl3 0.01472(19) 0.0135(2) 0.0228(2) 0.00333(16) -0.00933(17) -0.00660(17)
S1 0.01193(18) 0.0116(2) 0.01239(19) -0.00215(15) -0.00557(16) -0.00065(16)
P1 0.00947(18) 0.0086(2) 0.0102(2) 0.00033(15) -0.00460(16) -0.00252(16)
C1 0.0111(7) 0.0147(9) 0.0112(8) 0.0001(6) -0.0038(6) -0.0045(7)
C2 0.0139(8) 0.0125(9) 0.0126(8) 0.0009(6) -0.0074(7) -0.0029(7)
C3 0.0146(8) 0.0104(8) 0.0168(9) 0.0029(6) -0.0089(7) -0.0037(7)
C11 0.0116(8) 0.0188(10) 0.0167(9) -0.0022(7) -0.0029(7) -0.0049(7)
C12 0.0163(8) 0.0169(10) 0.0192(9) 0.0021(7) -0.0051(7) -0.0093(8)
C13 0.0170(9) 0.0215(10) 0.0116(8) 0.0005(7) -0.0059(7) -0.0031(7)
C21 0.0206(9) 0.0180(10) 0.0128(8) 0.0012(7) -0.0079(7) -0.0034(7)
C22 0.0183(9) 0.0157(9) 0.0192(9) -0.0001(7) -0.0111(7) -0.0055(7)
C23 0.0179(9) 0.0155(9) 0.0229(10) 0.0046(7) -0.0122(8) -0.0049(8)
C31 0.0216(9) 0.0184(10) 0.0230(10) 0.0086(8) -0.0102(8) -0.0112(8)
C32 0.0227(9) 0.0109(9) 0.0251(10) -0.0003(7) -0.0134(8) -0.0025(8)
C99 0.0163(8) 0.0164(10) 0.0190(9) 0.0002(7) -0.0071(7) -0.0034(8)
Cl4 0.0319(3) 0.0245(3) 0.0538(4) 0.0034(2) -0.0308(3) -0.0084(3)
Cl5 0.0323(3) 0.0471(4) 0.0242(3) 0.0140(3) -0.0109(2) -0.0191(3)
Cl6 0.0246(2) 0.0168(2) 0.0473(3) 0.0038(2) -0.0153(2) -0.0042(2)

loop_
_atom_type_symbol
_atom_type_description
_atom_type_scat_dispersion_real
_atom_type_scat_dispersion_imag
_atom_type_scat_source
C C 0.0033 0.0016 'International Tables Vol C Tables 4.2.6.8 and 6.1.1.4'
H H 0.0000 0.0000 'International Tables Vol C Tables 4.2.6.8 and 6.1.1.4'
P P 0.1023 0.0942 'International Tables Vol C Tables 4.2.6.8 and 6.1.1.4'
S S 0.1246 0.1234 'International Tables Vol C Tables 4.2.6.8 and 6.1.1.4'
Cl Cl 0.1484 0.1585 'International Tables Vol C Tables 4.2.6.8 and 6.1.1.4'
Au Au -2.0133 8.8022 'International Tables Vol C Tables 4.2.6.8 and 6.1.1.4'
D D 0.0000 0.0000 'International Tables Vol C Tables 4.2.6.8 and 6.1.1.4'

loop_
_geom_angle_atom_site_label_1
_geom_angle_atom_site_label_2
_geom_angle_atom_site_label_3
_geom_angle_site_symmetry_1
_geom_angle_site_symmetry_3
_geom_angle
_geom_angle_publ_flag
Cl3 Au1 Cl2 . . 177.050(16) y
Cl3 Au1 Cl1 . . 88.505(17) y
Cl2 Au1 Cl1 . . 89.783(17) y
Cl3 Au1 S1 . . 92.936(17) y
Cl2 Au1 S1 . . 88.609(16) y
Cl1 Au1 S1 . . 175.816(16) y
P1 S1 Au1 . . 111.96(2) y
C3 P1 C1 . . 108.94(8) y
C3 P1 C2 . . 112.62(8) y
C1 P1 C2 . . 114.39(8) y
C3 P1 S1 . . 108.73(6) y
C1 P1 S1 . . 110.75(6) y
C2 P1 S1 . . 101.09(6) y
C12 C1 C13 . . 108.22(15) ?
C12 C1 C11 . . 108.90(15) ?
C13 C1 C11 . . 109.41(15) ?
C12 C1 P1 . . 111.28(13) ?
C13 C1 P1 . . 107.56(12) ?
C11 C1 P1 . . 111.40(12) ?
C23 C2 C21 . . 107.64(15) ?
C23 C2 C22 . . 109.35(15) ?
C21 C2 C22 . . 108.61(15) ?
C23 C2 P1 . . 110.76(13) ?
C21 C2 P1 . . 110.35(12) ?
C22 C2 P1 . . 110.07(12) ?
C31 C3 C32 . . 110.45(16) ?
C31 C3 P1 . . 112.59(13) ?
C32 C3 P1 . . 117.44(13) ?
C31 C3 H3 . . 105.0 ?
C32 C3 H3 . . 105.0 ?
P1 C3 H3 . . 105.0 ?
C1 C11 H11A . . 109.5 ?
C1 C11 H11B . . 109.5 ?
H11A C11 H11B . . 109.5 ?
C1 C11 H11C . . 109.5 ?
H11A C11 H11C . . 109.5 ?
H11B C11 H11C . . 109.5 ?
C1 C12 H12A . . 109.5 ?
C1 C12 H12B . . 109.5 ?
H12A C12 H12B . . 109.5 ?
C1 C12 H12C . . 109.5 ?
H12A C12 H12C . . 109.5 ?
H12B C12 H12C . . 109.5 ?
C1 C13 H13A . . 109.5 ?
C1 C13 H13B . . 109.5 ?
H13A C13 H13B . . 109.5 ?
C1 C13 H13C . . 109.5 ?
H13A C13 H13C . . 109.5 ?
H13B C13 H13C . . 109.5 ?
C2 C21 H21A . . 109.5 ?
C2 C21 H21B . . 109.5 ?
H21A C21 H21B . . 109.5 ?
C2 C21 H21C . . 109.5 ?
H21A C21 H21C . . 109.5 ?
H21B C21 H21C . . 109.5 ?
C2 C22 H22A . . 109.5 ?
C2 C22 H22B . . 109.5 ?
H22A C22 H22B . . 109.5 ?
C2 C22 H22C . . 109.5 ?
H22A C22 H22C . . 109.5 ?
H22B C22 H22C . . 109.5 ?
C2 C23 H23A . . 109.5 ?
C2 C23 H23B . . 109.5 ?
H23A C23 H23B . . 109.5 ?
C2 C23 H23C . . 109.5 ?
H23A C23 H23C . . 109.5 ?
H23B C23 H23C . . 109.5 ?
C3 C31 H31A . . 109.5 ?
C3 C31 H31B . . 109.5 ?
H31A C31 H31B . . 109.5 ?
C3 C31 H31C . . 109.5 ?
H31A C31 H31C . . 109.5 ?
H31B C31 H31C . . 109.5 ?
C3 C32 H32A . . 109.5 ?
C3 C32 H32B . . 109.5 ?
H32A C32 H32B . . 109.5 ?
C3 C32 H32C . . 109.5 ?
H32A C32 H32C . . 109.5 ?
H32B C32 H32C . . 109.5 ?
Cl5 C99 Cl4 . . 110.93(11) ?
Cl5 C99 Cl6 . . 110.46(11) ?
Cl4 C99 Cl6 . . 110.43(11) ?
Cl5 C99 D99 . . 108.3 ?
Cl4 C99 D99 . . 108.3 ?
Cl6 C99 D99 . . 108.3 ?

loop_
_geom_bond_atom_site_label_1
_geom_bond_atom_site_label_2
_geom_bond_site_symmetry_2
_geom_bond_distance
_geom_bond_publ_flag
Au1 Cl3 . 2.2871(5) y
Au1 Cl2 . 2.2903(5) y
Au1 Cl1 . 2.3060(4) y
Au1 S1 . 2.3312(4) y
S1 P1 . 2.0622(6) y
P1 C3 . 1.8465(19) y
P1 C1 . 1.8737(18) y
P1 C2 . 1.8778(18) y
C1 C12 . 1.537(3) ?
C1 C13 . 1.541(2) ?
C1 C11 . 1.545(2) ?
C2 C23 . 1.532(3) ?
C2 C21 . 1.538(3) ?
C2 C22 . 1.544(3) ?
C3 C31 . 1.536(3) ?
C3 C32 . 1.540(3) ?
C3 H3 . 1.0000 ?
C11 H11A . 0.9800 ?
C11 H11B . 0.9800 ?
C11 H11C . 0.9800 ?
C12 H12A . 0.9800 ?
C12 H12B . 0.9800 ?
C12 H12C . 0.9800 ?
C13 H13A . 0.9800 ?
C13 H13B . 0.9800 ?
C13 H13C . 0.9800 ?
C21 H21A . 0.9800 ?
C21 H21B . 0.9800 ?
C21 H21C . 0.9800 ?
C22 H22A . 0.9800 ?
C22 H22B . 0.9800 ?
C22 H22C . 0.9800 ?
C23 H23A . 0.9800 ?
C23 H23B . 0.9800 ?
C23 H23C . 0.9800 ?
C31 H31A . 0.9800 ?
C31 H31B . 0.9800 ?
C31 H31C . 0.9800 ?
C32 H32A . 0.9800 ?
C32 H32B . 0.9800 ?
C32 H32C . 0.9800 ?
C99 Cl5 . 1.758(2) ?
C99 Cl4 . 1.759(2) ?
C99 Cl6 . 1.761(2) ?
C99 D99 . 1.0000 ?

loop_
_geom_hbond_atom_site_label_D
_geom_hbond_atom_site_label_H
_geom_hbond_atom_site_label_A
_geom_hbond_site_symmetry_A
_geom_hbond_distance_DH
_geom_hbond_distance_HA
_geom_hbond_distance_DA
_geom_hbond_angle_DHA
_geom_hbond_publ_flag
C13 H13B Au1 . 0.98 2.68 3.6027(19) 156.2 yes
C21 H21A S1 . 0.98 2.63 3.1082(19) 110.2 yes
C12 H12C S1 . 0.98 2.86 3.411(2) 116.4 yes
C3 H3 Cl3 . 1.00 2.65 3.4471(18) 136.9 yes
C12 H12C Cl2 . 0.98 2.78 3.755(2) 171.2 yes
C99 D99 Cl1 . 1.00 2.74 3.537(2) 136.7 yes
C99 D99 Cl2 . 1.00 2.69 3.489(2) 136.9 yes
C12 H12A Cl1 2_666 0.98 2.91 3.596(2) 128.2 yes

loop_
_geom_torsion_atom_site_label_1
_geom_torsion_atom_site_label_2
_geom_torsion_atom_site_label_3
_geom_torsion_atom_site_label_4
_geom_torsion_site_symmetry_1
_geom_torsion_site_symmetry_2
_geom_torsion_site_symmetry_3
_geom_torsion_site_symmetry_4
_geom_torsion
_geom_torsion_publ_flag
Cl3 Au1 S1 P1 . . . . 69.79(3) y
Cl2 Au1 S1 P1 . . . . -112.73(3) y
Au1 S1 P1 C3 . . . . -66.93(7) y
Au1 S1 P1 C1 . . . . 52.74(7) y
Au1 S1 P1 C2 . . . . 174.37(6) y
C3 P1 C1 C12 . . . . 161.09(12) ?
C2 P1 C1 C12 . . . . -71.89(14) ?
S1 P1 C1 C12 . . . . 41.54(13) ?
C3 P1 C1 C13 . . . . 42.71(14) ?
C2 P1 C1 C13 . . . . 169.73(12) ?
S1 P1 C1 C13 . . . . -76.84(13) ?
C3 P1 C1 C11 . . . . -77.18(14) ?
C2 P1 C1 C11 . . . . 49.84(16) ?
S1 P1 C1 C11 . . . . 163.27(11) ?
C3 P1 C2 C23 . . . . 166.06(13) ?
C1 P1 C2 C23 . . . . 40.95(16) ?
S1 P1 C2 C23 . . . . -78.08(13) ?
C3 P1 C2 C21 . . . . -74.85(15) ?
C1 P1 C2 C21 . . . . 160.04(13) ?
S1 P1 C2 C21 . . . . 41.01(14) ?
C3 P1 C2 C22 . . . . 45.01(15) ?
C1 P1 C2 C22 . . . . -80.10(15) ?
S1 P1 C2 C22 . . . . 160.87(12) ?
C1 P1 C3 C31 . . . . -178.11(13) ?
C2 P1 C3 C31 . . . . 53.87(15) ?
S1 P1 C3 C31 . . . . -57.31(14) ?
C1 P1 C3 C32 . . . . 51.93(16) ?
C2 P1 C3 C32 . . . . -76.10(16) ?
S1 P1 C3 C32 . . . . 172.72(12) ?
